data_2220566
loop_
_publ_author_name
'Akkurt, Mehmet'
'Y\?ilmaz, \"Ulk\"u'
'K\"u\,c\"ukbay, Hasan'
'Gen\,caslan, Mustafa'
'B\"uy\"ukg\"ung\"or, Orhan'

_publ_section_title
;
 1,3-Bis(3-phenylpropyl)-1<i>H</i>-benzimidazol-3-ium-2-carbodithioate
;
_journal_coeditor_code KJ2110
_journal_issue 1
_journal_name_full 'Acta Crystallographica Section E'
_journal_page_first o174
_journal_page_last o175
_journal_paper_doi 10.1107/S1600536808042761
_journal_volume 65
_journal_year 2009
_chemical_formula_iupac 'C26 H26 N2 S2'
_chemical_formula_moiety 'C26 H26 N2 S2'
_chemical_formula_sum 'C26 H26 N2 S2'
_chemical_formula_weight 430.63
_chemical_name_systematic
;
1,3-Bis(3-phenylpropyl)-1<i>H</i>-benzimidazol-3-ium-2-carbodithioate
;
_space_group_IT_number 33
_symmetry_cell_setting orthorhombic
_symmetry_space_group_name_Hall 'P 2c -2n'
_symmetry_space_group_name_H-M 'P n a 21'
_atom_sites_solution_hydrogens geom
_atom_sites_solution_primary direct
_atom_sites_solution_secondary difmap
_cell_angle_alpha 90
_cell_angle_beta 90
_cell_angle_gamma 90
_cell_formula_units_Z 4
_cell_length_a 27.2391(11)
_cell_length_b 8.3483(4)
_cell_length_c 10.3200(4)
_cell_measurement_reflns_used 22533
_cell_measurement_temperature 293(2)
_cell_measurement_theta_max 27.30
_cell_measurement_theta_min 1.50
_cell_volume 2346.77(17)
_computing_cell_refinement 'X-AREA (Stoe & Cie, 2002)'
_computing_data_collection 'X-AREA (Stoe & Cie, 2002)'
_computing_data_reduction 'X-RED32 (Stoe & Cie, 2002)'
_computing_molecular_graphics 'ORTEP-3 for Windows (Farrugia, 1997)'
_computing_publication_material 'WinGX (Farrugia, 1999)'
_computing_structure_refinement 'SHELXL97 (Sheldrick, 2008)'
_computing_structure_solution 'SIR97 (Altomare <i>et al.</i>,  1999)'
_diffrn_ambient_temperature 293(2)
_diffrn_detector_area_resol_mean 6.67
_diffrn_measured_fraction_theta_full 0.993
_diffrn_measured_fraction_theta_max 0.993
_diffrn_measurement_device '2-circle goniometer'
_diffrn_measurement_device_type 'Stoe IPDS-2'
_diffrn_measurement_method \w
_diffrn_radiation_monochromator 'plane graphite'
_diffrn_radiation_type 'Mo K\a'
_diffrn_radiation_wavelength 0.71073
_diffrn_reflns_av_R_equivalents 0.0291
_diffrn_reflns_av_sigmaI/netI 0.0229
_diffrn_reflns_limit_h_max 34
_diffrn_reflns_limit_h_min -32
_diffrn_reflns_limit_k_max 10
_diffrn_reflns_limit_k_min -10
_diffrn_reflns_limit_l_max 12
_diffrn_reflns_limit_l_min -13
_diffrn_reflns_number 19766
_diffrn_reflns_reduction_process
;
;
_diffrn_reflns_theta_full 26.80
_diffrn_reflns_theta_max 26.80
_diffrn_reflns_theta_min 1.50
_diffrn_standards_number 0
_exptl_absorpt_coefficient_mu 0.242
_exptl_absorpt_correction_T_max 0.914
_exptl_absorpt_correction_T_min 0.838
_exptl_absorpt_correction_type integration
_exptl_absorpt_process_details '(X-RED32; Stoe & Cie, 2002)'
_exptl_crystal_colour red
_exptl_crystal_density_diffrn 1.219
_exptl_crystal_density_method 'Not Measured'
_exptl_crystal_description prism
_exptl_crystal_F_000 912
_exptl_crystal_size_max 0.760
_exptl_crystal_size_mid 0.650
_exptl_crystal_size_min 0.380
_refine_diff_density_max 0.099
_refine_diff_density_min -0.189
_refine_ls_abs_structure_details 'Flack (1983), 2317 Friedel pairs'
_refine_ls_abs_structure_Flack -0.03(5)
_refine_ls_extinction_method none
_refine_ls_goodness_of_fit_ref 0.972
_refine_ls_hydrogen_treatment constr
_refine_ls_matrix_type full
_refine_ls_number_parameters 271
_refine_ls_number_reflns 4983
_refine_ls_number_restraints 1
_refine_ls_restrained_S_all 0.972
_refine_ls_R_factor_all 0.0451
_refine_ls_R_factor_gt 0.0323
_refine_ls_shift/su_max 0.001
_refine_ls_shift/su_mean 0.000
_refine_ls_structure_factor_coef Fsqd
_refine_ls_weighting_details 'calc w=1/[\s^2^(Fo^2^)+(0.0468P)^2^] where P=(Fo^2^+2Fc^2^)/3'
_refine_ls_weighting_scheme calc
_refine_ls_wR_factor_gt 0.0760
_refine_ls_wR_factor_ref 0.0802
_reflns_number_gt 3842
_reflns_number_total 4983
_reflns_threshold_expression I>2\s(I)
_cod_data_source_file kj2110.cif
_cod_data_source_block I
_cod_database_code 2220566
_cod_database_fobs_code 2220566

loop_
_symmetry_equiv_pos_site_id
_symmetry_equiv_pos_as_xyz
1 x,y,z
2 -x,-y,1/2+z
3 1/2-x,1/2+y,1/2+z
4 1/2+x,1/2-y,z

loop_
_atom_site_aniso_label
_atom_site_aniso_U_11
_atom_site_aniso_U_22
_atom_site_aniso_U_33
_atom_site_aniso_U_12
_atom_site_aniso_U_13
_atom_site_aniso_U_23
S1 0.1109(4) 0.0873(3) 0.0513(2) 0.0024(3) 0.0091(3) 0.0103(3)
S2 0.1433(5) 0.0944(4) 0.0579(3) -0.0250(4) 0.0058(4) -0.0251(3)
N1 0.0519(8) 0.0605(8) 0.0429(7) 0.0010(6) -0.0031(6) 0.0001(6)
N2 0.0503(8) 0.0625(8) 0.0441(7) 0.0012(6) -0.0022(6) -0.0033(6)
C1 0.0572(10) 0.0544(9) 0.0394(8) 0.0040(7) -0.0024(7) -0.0024(7)
C2 0.0618(10) 0.0694(10) 0.0520(10) 0.0080(8) 0.0083(8) 0.0004(8)
C3 0.0858(14) 0.0719(12) 0.0420(9) 0.0060(10) 0.0095(9) -0.0037(8)
C4 0.0844(14) 0.0778(13) 0.0410(9) 0.0022(10) -0.0081(9) -0.0028(8)
C5 0.0624(10) 0.0742(11) 0.0471(9) -0.0003(8) -0.0106(8) -0.0002(8)
C6 0.0559(9) 0.0570(9) 0.0369(8) -0.0006(7) -0.0020(7) -0.0018(6)
C7 0.0575(9) 0.0518(8) 0.0446(8) -0.0019(7) -0.0018(8) -0.0034(7)
C8 0.0633(11) 0.0818(12) 0.0418(10) -0.0001(9) -0.0001(8) -0.0062(8)
C9 0.0479(9) 0.0686(11) 0.0608(11) -0.0019(7) 0.0050(8) 0.0002(8)
C10 0.0541(9) 0.0686(11) 0.0709(11) 0.0011(8) 0.0114(9) -0.0043(8)
C11 0.0579(11) 0.0797(13) 0.0914(15) 0.0039(9) 0.0140(10) -0.0032(11)
C12 0.0496(9) 0.0788(12) 0.0699(11) 0.0015(8) 0.0152(9) -0.0109(10)
C13 0.0646(12) 0.1008(16) 0.0759(14) 0.0096(11) 0.0135(10) -0.0116(12)
C14 0.0818(16) 0.110(2) 0.112(2) 0.0257(15) 0.0257(15) 0.0243(17)
C15 0.0982(19) 0.0830(17) 0.151(3) -0.0029(15) 0.051(2) -0.0083(19)
C16 0.0969(19) 0.107(2) 0.114(2) -0.0291(16) 0.0341(17) -0.0437(17)
C17 0.0717(13) 0.1021(19) 0.0835(16) -0.0096(12) 0.0062(12) -0.0137(12)
C18 0.0524(9) 0.0674(10) 0.0539(10) 0.0028(7) -0.0071(8) 0.0086(8)
C19 0.0684(11) 0.0826(13) 0.0679(12) -0.0119(10) -0.0139(9) 0.0199(10)
C20 0.0599(12) 0.1052(16) 0.0738(13) -0.0160(10) -0.0057(10) 0.0108(12)
C21 0.0585(11) 0.0676(11) 0.0779(13) -0.0108(9) -0.0156(10) 0.0089(9)
C22 0.0761(15) 0.130(2) 0.0772(15) -0.0115(14) -0.0137(12) -0.0058(14)
C23 0.118(2) 0.192(3) 0.0747(19) -0.071(2) -0.0107(18) -0.006(2)
C24 0.195(4) 0.142(3) 0.112(3) -0.098(3) -0.080(3) 0.058(2)
C25 0.163(3) 0.0748(17) 0.176(4) -0.0163(19) -0.104(3) 0.037(2)
C26 0.0874(16) 0.0754(13) 0.134(2) 0.0046(11) -0.0398(16) -0.0007(15)

loop_
_atom_site_type_symbol
_atom_site_label
_atom_site_fract_x
_atom_site_fract_y
_atom_site_fract_z
_atom_site_U_iso_or_equiv
_atom_site_thermal_displace_type
_atom_site_calc_flag
_atom_site_refinement_flags
_atom_site_occupancy
S S1 0.40082(2) 0.05062(6) 0.70350(5) 0.0832(2) Uani . . 1.000
S S2 0.41878(3) 0.40688(8) 0.69551(5) 0.0985(2) Uani . . 1.000
N N1 0.45770(5) 0.20086(16) 0.42158(13) 0.0518(4) Uani . . 1.000
N N2 0.37896(5) 0.24163(16) 0.40602(13) 0.0523(4) Uani . . 1.000
C C1 0.44694(6) 0.2097(2) 0.28979(15) 0.0503(5) Uani . . 1.000
C C2 0.47649(7) 0.1962(2) 0.18080(17) 0.0611(6) Uani . . 1.000
C C3 0.45312(8) 0.2108(2) 0.06250(18) 0.0666(7) Uani . . 1.000
C C4 0.40275(7) 0.2357(2) 0.0538(2) 0.0677(7) Uani . . 1.000
C C5 0.37380(7) 0.2486(2) 0.16044(17) 0.0612(6) Uani . . 1.000
C C6 0.39687(6) 0.2360(2) 0.27995(16) 0.0499(5) Uani . . 1.000
C C7 0.41636(6) 0.22176(19) 0.48903(16) 0.0513(5) Uani . . 1.000
C C8 0.41218(7) 0.2261(2) 0.63249(17) 0.0623(6) Uani . . 1.000
C C9 0.32764(6) 0.2696(2) 0.44304(19) 0.0591(6) Uani . . 1.000
C C10 0.31416(6) 0.4459(2) 0.4397(2) 0.0645(6) Uani . . 1.000
C C11 0.26262(7) 0.4742(2) 0.4912(2) 0.0763(8) Uani . . 1.000
C C12 0.24982(6) 0.6493(2) 0.4969(2) 0.0661(6) Uani . . 1.000
C C13 0.21865(8) 0.7177(3) 0.4061(2) 0.0804(8) Uani . . 1.000
C C14 0.20761(9) 0.8780(4) 0.4092(3) 0.1013(11) Uani . . 1.000
C C15 0.22701(12) 0.9732(3) 0.5006(4) 0.1107(13) Uani . . 1.000
C C16 0.25833(11) 0.9111(4) 0.5923(3) 0.1060(11) Uani . . 1.000
C C17 0.26948(8) 0.7491(3) 0.5899(2) 0.0858(9) Uani . . 1.000
C C18 0.50755(6) 0.1851(2) 0.47476(18) 0.0579(6) Uani . . 1.000
C C19 0.53581(7) 0.3405(2) 0.4620(2) 0.0730(7) Uani . . 1.000
C C20 0.58916(7) 0.3220(3) 0.5025(2) 0.0796(8) Uani . . 1.000
C C21 0.59723(7) 0.2812(2) 0.6424(2) 0.0680(7) Uani . . 1.000
C C22 0.56779(9) 0.3408(3) 0.7394(2) 0.0944(10) Uani . . 1.000
C C23 0.57637(14) 0.3030(5) 0.8670(3) 0.1282(14) Uani . . 1.000
C C24 0.6143(2) 0.2054(6) 0.9002(4) 0.1497(19) Uani . . 1.000
C C25 0.64464(17) 0.1496(3) 0.8060(5) 0.1379(18) Uani . . 1.000
C C26 0.63577(9) 0.1846(3) 0.6778(3) 0.0989(10) Uani . . 1.000
H H2 0.51010 0.17840 0.18700 0.0730 Uiso calc R 1.000
H H3 0.47150 0.20370 -0.01320 0.0800 Uiso calc R 1.000
H H4 0.38840 0.24380 -0.02770 0.0810 Uiso calc R 1.000
H H5 0.34010 0.26510 0.15370 0.0740 Uiso calc R 1.000
H H9A 0.32220 0.22840 0.52980 0.0710 Uiso calc R 1.000
H H9B 0.30630 0.21130 0.38440 0.0710 Uiso calc R 1.000
H H10A 0.31620 0.48470 0.35130 0.0770 Uiso calc R 1.000
H H10B 0.33750 0.50590 0.49160 0.0770 Uiso calc R 1.000
H H11A 0.23920 0.41940 0.43590 0.0920 Uiso calc R 1.000
H H11B 0.26000 0.42870 0.57750 0.0920 Uiso calc R 1.000
H H13 0.20500 0.65360 0.34180 0.0970 Uiso calc R 1.000
H H14 0.18650 0.92100 0.34740 0.1210 Uiso calc R 1.000
H H15 0.21930 1.08170 0.50190 0.1330 Uiso calc R 1.000
H H16 0.27190 0.97710 0.65540 0.1270 Uiso calc R 1.000
H H17 0.29060 0.70700 0.65200 0.1030 Uiso calc R 1.000
H H18A 0.52490 0.10080 0.42900 0.0690 Uiso calc R 1.000
H H18B 0.50560 0.15530 0.56540 0.0690 Uiso calc R 1.000
H H19A 0.52040 0.42170 0.51550 0.0880 Uiso calc R 1.000
H H19B 0.53450 0.37660 0.37270 0.0880 Uiso calc R 1.000
H H20A 0.60400 0.23880 0.44980 0.0960 Uiso calc R 1.000
H H20B 0.60620 0.42130 0.48370 0.0960 Uiso calc R 1.000
H H22 0.54170 0.40770 0.71830 0.1130 Uiso calc R 1.000
H H23 0.55610 0.34460 0.93120 0.1540 Uiso calc R 1.000
H H24 0.61940 0.17720 0.98630 0.1800 Uiso calc R 1.000
H H25 0.67160 0.08720 0.82830 0.1660 Uiso calc R 1.000
H H26 0.65620 0.14220 0.61420 0.1190 Uiso calc R 1.000

loop_
_atom_type_symbol
_atom_type_description
_atom_type_scat_dispersion_real
_atom_type_scat_dispersion_imag
_atom_type_scat_source
S S 0.1246 0.1234 'International Tables Vol C Tables 4.2.6.8 and 6.1.1.4'
N N 0.0061 0.0033 'International Tables Vol C Tables 4.2.6.8 and 6.1.1.4'
H H 0.0000 0.0000 'International Tables Vol C Tables 4.2.6.8 and 6.1.1.4'
C C 0.0033 0.0016 'International Tables Vol C Tables 4.2.6.8 and 6.1.1.4'

loop_
_exptl_crystal_face_index_h
_exptl_crystal_face_index_k
_exptl_crystal_face_index_l
_exptl_crystal_face_perp_dist
-1 0 0 0.1330
1 0 0 0.2370
2 -1 0 0.2140
-2 1 0 0.2890
1 2 8 0.3270
4 1 -7 0.3290
5 -4 -3 0.2330
-6 -1 5 0.4050
-5 4 3 0.3230
3 -11 1 0.2810
4 1 0 0.2550
4 0 -1 0.2890
1 -4 -8 0.2950
6 -1 -3 0.2760
-3 -2 -7 0.3070
4 -3 5 0.3790
1 3 -5 0.3490
-5 6 2 0.3130
2 3 3 0.3050
3 1 0 0.2640
7 0 -3 0.2930
7 -1 2 0.3380
4 -1 0 0.2160
6 -2 3 0.3380
2 -1 6 0.3670

loop_
_geom_angle_atom_site_label_1
_geom_angle_atom_site_label_2
_geom_angle_atom_site_label_3
_geom_angle_site_symmetry_1
_geom_angle_site_symmetry_2
_geom_angle_site_symmetry_3
_geom_angle
_geom_angle_publ_flag
C1 N1 C7 . . . 108.94(13) no
C1 N1 C18 . . . 124.29(14) no
C7 N1 C18 . . . 126.57(14) no
C6 N2 C7 . . . 109.09(13) no
C6 N2 C9 . . . 125.67(14) no
C7 N2 C9 . . . 125.22(14) no
N1 C1 C2 . . . 131.68(16) no
N1 C1 C6 . . . 106.68(14) no
C2 C1 C6 . . . 121.64(15) no
C1 C2 C3 . . . 116.21(17) no
C2 C3 C4 . . . 121.64(18) no
C3 C4 C5 . . . 122.17(18) no
C4 C5 C6 . . . 116.81(17) no
N2 C6 C1 . . . 106.40(14) no
N2 C6 C5 . . . 132.07(16) no
C1 C6 C5 . . . 121.53(16) no
N1 C7 N2 . . . 108.89(14) no
N1 C7 C8 . . . 125.98(15) no
N2 C7 C8 . . . 125.12(15) no
S1 C8 S2 . . . 130.51(11) no
S1 C8 C7 . . . 115.53(12) no
S2 C8 C7 . . . 113.96(12) no
N2 C9 C10 . . . 112.26(13) no
C9 C10 C11 . . . 111.50(14) no
C10 C11 C12 . . . 112.27(14) no
C11 C12 C13 . . . 121.03(18) no
C11 C12 C17 . . . 121.63(18) no
C13 C12 C17 . . . 117.32(18) no
C12 C13 C14 . . . 121.3(2) no
C13 C14 C15 . . . 120.5(3) no
C14 C15 C16 . . . 120.3(3) no
C15 C16 C17 . . . 119.4(3) no
C12 C17 C16 . . . 121.1(2) no
N1 C18 C19 . . . 111.12(14) no
C18 C19 C20 . . . 112.03(16) no
C19 C20 C21 . . . 115.34(17) no
C20 C21 C22 . . . 122.21(18) no
C20 C21 C26 . . . 120.1(2) no
C22 C21 C26 . . . 117.7(2) no
C21 C22 C23 . . . 121.0(3) no
C22 C23 C24 . . . 120.6(3) no
C23 C24 C25 . . . 119.2(4) no
C24 C25 C26 . . . 120.6(4) no
C21 C26 C25 . . . 121.0(3) no
C1 C2 H2 . . . 122.00 no
C3 C2 H2 . . . 122.00 no
C2 C3 H3 . . . 119.00 no
C4 C3 H3 . . . 119.00 no
C3 C4 H4 . . . 119.00 no
C5 C4 H4 . . . 119.00 no
C4 C5 H5 . . . 122.00 no
C6 C5 H5 . . . 122.00 no
N2 C9 H9A . . . 109.00 no
N2 C9 H9B . . . 109.00 no
C10 C9 H9A . . . 109.00 no
C10 C9 H9B . . . 109.00 no
H9A C9 H9B . . . 108.00 no
C9 C10 H10A . . . 109.00 no
C9 C10 H10B . . . 109.00 no
C11 C10 H10A . . . 109.00 no
C11 C10 H10B . . . 109.00 no
H10A C10 H10B . . . 108.00 no
C10 C11 H11A . . . 109.00 no
C10 C11 H11B . . . 109.00 no
C12 C11 H11A . . . 109.00 no
C12 C11 H11B . . . 109.00 no
H11A C11 H11B . . . 108.00 no
C12 C13 H13 . . . 119.00 no
C14 C13 H13 . . . 119.00 no
C13 C14 H14 . . . 120.00 no
C15 C14 H14 . . . 120.00 no
C14 C15 H15 . . . 120.00 no
C16 C15 H15 . . . 120.00 no
C15 C16 H16 . . . 120.00 no
C17 C16 H16 . . . 120.00 no
C12 C17 H17 . . . 119.00 no
C16 C17 H17 . . . 119.00 no
N1 C18 H18A . . . 109.00 no
N1 C18 H18B . . . 109.00 no
C19 C18 H18A . . . 109.00 no
C19 C18 H18B . . . 109.00 no
H18A C18 H18B . . . 108.00 no
C18 C19 H19A . . . 109.00 no
C18 C19 H19B . . . 109.00 no
C20 C19 H19A . . . 109.00 no
C20 C19 H19B . . . 109.00 no
H19A C19 H19B . . . 108.00 no
C19 C20 H20A . . . 108.00 no
C19 C20 H20B . . . 108.00 no
C21 C20 H20A . . . 108.00 no
C21 C20 H20B . . . 108.00 no
H20A C20 H20B . . . 107.00 no
C21 C22 H22 . . . 119.00 no
C23 C22 H22 . . . 119.00 no
C22 C23 H23 . . . 120.00 no
C24 C23 H23 . . . 120.00 no
C23 C24 H24 . . . 120.00 no
C25 C24 H24 . . . 120.00 no
C24 C25 H25 . . . 120.00 no
C26 C25 H25 . . . 120.00 no
C21 C26 H26 . . . 120.00 no
C25 C26 H26 . . . 119.00 no

loop_
_geom_bond_atom_site_label_1
_geom_bond_atom_site_label_2
_geom_bond_site_symmetry_1
_geom_bond_site_symmetry_2
_geom_bond_distance
_geom_bond_publ_flag
S1 C8 . . 1.6670(18) yes
S2 C8 . . 1.6532(18) yes
N1 C1 . . 1.393(2) yes
N1 C7 . . 1.335(2) no
N1 C18 . . 1.471(2) no
N2 C6 . . 1.390(2) no
N2 C7 . . 1.341(2) yes
N2 C9 . . 1.468(2) no
C1 C2 . . 1.388(2) no
C1 C6 . . 1.385(2) no
C2 C3 . . 1.382(3) no
C3 C4 . . 1.391(3) no
C4 C5 . . 1.358(3) no
C5 C6 . . 1.388(2) no
C7 C8 . . 1.485(2) no
C9 C10 . . 1.517(2) no
C10 C11 . . 1.520(3) no
C11 C12 . . 1.504(2) no
C12 C13 . . 1.388(3) no
C12 C17 . . 1.379(3) no
C13 C14 . . 1.372(4) no
C14 C15 . . 1.342(5) no
C15 C16 . . 1.376(5) no
C16 C17 . . 1.386(4) no
C18 C19 . . 1.514(2) no
C19 C20 . . 1.520(3) no
C20 C21 . . 1.500(3) no
C21 C22 . . 1.376(3) no
C21 C26 . . 1.373(3) no
C22 C23 . . 1.374(4) no
C23 C24 . . 1.360(7) no
C24 C25 . . 1.358(7) no
C25 C26 . . 1.376(6) no
C2 H2 . . 0.9300 no
C3 H3 . . 0.9300 no
C4 H4 . . 0.9300 no
C5 H5 . . 0.9300 no
C9 H9A . . 0.9700 no
C9 H9B . . 0.9700 no
C10 H10A . . 0.9700 no
C10 H10B . . 0.9700 no
C11 H11A . . 0.9700 no
C11 H11B . . 0.9700 no
C13 H13 . . 0.9300 no
C14 H14 . . 0.9300 no
C15 H15 . . 0.9300 no
C16 H16 . . 0.9300 no
C17 H17 . . 0.9300 no
C18 H18A . . 0.9700 no
C18 H18B . . 0.9700 no
C19 H19A . . 0.9700 no
C19 H19B . . 0.9700 no
C20 H20A . . 0.9700 no
C20 H20B . . 0.9700 no
C22 H22 . . 0.9300 no
C23 H23 . . 0.9300 no
C24 H24 . . 0.9300 no
C25 H25 . . 0.9300 no
C26 H26 . . 0.9300 no

loop_
_geom_contact_atom_site_label_1
_geom_contact_atom_site_label_2
_geom_contact_distance
_geom_contact_site_symmetry_1
_geom_contact_site_symmetry_2
_geom_contact_publ_flag
S1 N1 3.5268(15) . . no
S1 N2 3.5103(14) . . no
S2 N1 3.4747(15) . . no
S2 N2 3.4648(15) . . no
S2 C19 3.680(2) . 2_665 no
S1 H24 2.9900 . 2_654 no
S1 H2 3.0900 . 2_655 no
S1 H9A 3.1600 . . no
S2 H10B 3.1600 . . no
S2 H19B 2.8700 . 2_665 no
N1 S1 3.5268(15) . . no
N1 S2 3.4747(15) . . no
N1 N2 2.1776(19) . . no
N2 S1 3.5103(14) . . no
N2 S2 3.4648(15) . . no
N2 N1 2.1776(19) . . no
C2 C19 3.533(3) . . no
C3 C18 3.590(2) . 2_654 no
C4 C14 3.560(3) . 3_544 no
C5 C14 3.579(3) . 3_544 no
C6 C25 3.423(3) . 2_654 no
C10 C24 3.527(5) . 2_664 no
C14 C5 3.579(3) . 3_555 no
C14 C4 3.560(3) . 3_555 no
C18 C3 3.590(2) . 2_655 no
C18 C22 3.441(3) . . no
C19 C2 3.533(3) . . no
C19 S2 3.680(2) . 2_664 no
C22 C18 3.441(3) . . no
C24 C10 3.527(5) . 2_665 no
C25 C6 3.423(3) . 2_655 no
C1 H19B 2.8900 . . no
C2 H18A 2.9900 . . no
C2 H19B 2.9500 . . no
C3 H18A 3.0000 . 2_654 no
C4 H20B 2.9600 . 2_664 no
C5 H9B 2.9700 . . no
C8 H18B 2.7000 . . no
C8 H9A 2.6700 . . no
C9 H5 3.0100 . . no
C12 H5 3.0900 . 3_555 no
C13 H5 3.0400 . 3_555 no
C13 H4 3.0000 . 3_555 no
C14 H4 2.9200 . 3_555 no
C14 H5 2.9900 . 3_555 no
C15 H5 2.9800 . 3_555 no
C16 H5 3.0100 . 3_555 no
C17 H5 3.0600 . 3_555 no
C17 H10B 2.9300 . . no
C18 H2 2.9700 . . no
C19 H22 2.7100 . . no
C21 H18B 2.8200 . . no
C22 H18B 2.9100 . . no
C22 H19A 2.7300 . . no
C24 H10B 2.9000 . 2_665 no
H2 C18 2.9700 . . no
H2 S1 3.0900 . 2_654 no
H4 C13 3.0000 . 3_544 no
H4 C14 2.9200 . 3_544 no
H5 C9 3.0100 . . no
H5 H9B 2.5900 . . no
H5 C12 3.0900 . 3_544 no
H5 C13 3.0400 . 3_544 no
H5 C14 2.9900 . 3_544 no
H5 C15 2.9800 . 3_544 no
H5 C16 3.0100 . 3_544 no
H5 C17 3.0600 . 3_544 no
H9A S1 3.1600 . . no
H9A C8 2.6700 . . no
H9A H11B 2.4300 . . no
H9B C5 2.9700 . . no
H9B H5 2.5900 . . no
H9B H11A 2.5800 . . no
H10B S2 3.1600 . . no
H10B C17 2.9300 . . no
H10B C24 2.9000 . 2_664 no
H11A H9B 2.5800 . . no
H11A H13 2.3700 . . no
H11B H9A 2.4300 . . no
H11B H17 2.5900 . . no
H13 H11A 2.3700 . . no
H13 H16 2.5000 . 3_544 no
H16 H13 2.5000 . 3_555 no
H17 H11B 2.5900 . . no
H18A C2 2.9900 . . no
H18A H20A 2.4500 . . no
H18A C3 3.0000 . 2_655 no
H18B C8 2.7000 . . no
H18B C21 2.8200 . . no
H18B C22 2.9100 . . no
H19A C22 2.7300 . . no
H19A H22 2.1700 . . no
H19B C1 2.8900 . . no
H19B C2 2.9500 . . no
H19B S2 2.8700 . 2_664 no
H20A H18A 2.4500 . . no
H20A H26 2.3600 . . no
H20B C4 2.9600 . 2_665 no
H22 C19 2.7100 . . no
H22 H19A 2.1700 . . no
H24 S1 2.9900 . 2_655 no
H26 H20A 2.3600 . . no

loop_
_geom_hbond_atom_site_label_D
_geom_hbond_atom_site_label_H
_geom_hbond_atom_site_label_A
_geom_hbond_site_symmetry_A
_geom_hbond_distance_DH
_geom_hbond_distance_HA
_geom_hbond_distance_DA
_geom_hbond_angle_DHA
_geom_hbond_publ_flag
C19 H19B S2 2_664 0.97 2.87 3.680(2) 142 yes
C5 H5 Cg1 3_544 0.93 2.70 3.523(2) 148 yes

loop_
_geom_torsion_atom_site_label_1
_geom_torsion_atom_site_label_2
_geom_torsion_atom_site_label_3
_geom_torsion_atom_site_label_4
_geom_torsion_site_symmetry_1
_geom_torsion_site_symmetry_2
_geom_torsion_site_symmetry_3
_geom_torsion_site_symmetry_4
_geom_torsion
_geom_torsion_publ_flag
C7 N1 C1 C2 . . . . 179.97(18) no
C18 N1 C1 C2 . . . . 4.8(3) no
C7 N1 C1 C6 . . . . -0.39(18) no
C18 N1 C1 C6 . . . . -175.53(14) no
C1 N1 C7 N2 . . . . 0.86(18) no
C18 N1 C7 N2 . . . . 175.86(14) no
C1 N1 C7 C8 . . . . -177.91(15) no
C18 N1 C7 C8 . . . . -2.9(3) no
C7 N1 C18 C19 . . . . -101.35(19) no
C1 N1 C18 C19 . . . . 72.9(2) no
C9 N2 C7 N1 . . . . -179.33(14) no
C6 N2 C7 C8 . . . . 177.78(15) no
C6 N2 C7 N1 . . . . -1.00(18) no
C9 N2 C6 C1 . . . . 179.06(15) no
C9 N2 C7 C8 . . . . -0.6(2) no
C9 N2 C6 C5 . . . . -2.3(3) no
C7 N2 C9 C10 . . . . 97.6(2) no
C7 N2 C6 C5 . . . . 179.42(18) no
C6 N2 C9 C10 . . . . -80.5(2) no
C7 N2 C6 C1 . . . . 0.74(18) no
C6 C1 C2 C3 . . . . 0.1(2) no
N1 C1 C2 C3 . . . . 179.71(17) no
N1 C1 C6 C5 . . . . -179.06(15) no
C2 C1 C6 N2 . . . . 179.47(15) no
N1 C1 C6 N2 . . . . -0.21(18) no
C2 C1 C6 C5 . . . . 0.6(3) no
C1 C2 C3 C4 . . . . -0.7(2) no
C2 C3 C4 C5 . . . . 0.6(3) no
C3 C4 C5 C6 . . . . 0.1(3) no
C4 C5 C6 N2 . . . . -179.24(17) no
C4 C5 C6 C1 . . . . -0.7(2) no
N1 C7 C8 S2 . . . . 89.55(19) no
N2 C7 C8 S1 . . . . 90.04(19) no
N1 C7 C8 S1 . . . . -91.39(19) no
N2 C7 C8 S2 . . . . -89.03(19) no
N2 C9 C10 C11 . . . . -174.26(15) no
C9 C10 C11 C12 . . . . 176.22(16) no
C10 C11 C12 C13 . . . . 104.4(2) no
C10 C11 C12 C17 . . . . -73.8(2) no
C11 C12 C13 C14 . . . . -178.7(2) no
C13 C12 C17 C16 . . . . 0.2(3) no
C17 C12 C13 C14 . . . . -0.4(3) no
C11 C12 C17 C16 . . . . 178.4(2) no
C12 C13 C14 C15 . . . . 0.3(4) no
C13 C14 C15 C16 . . . . 0.1(5) no
C14 C15 C16 C17 . . . . -0.3(5) no
C15 C16 C17 C12 . . . . 0.2(4) no
N1 C18 C19 C20 . . . . -173.65(15) no
C18 C19 C20 C21 . . . . -64.2(2) no
C19 C20 C21 C22 . . . . -35.6(3) no
C19 C20 C21 C26 . . . . 146.1(2) no
C20 C21 C22 C23 . . . . -179.2(3) no
C26 C21 C22 C23 . . . . -0.9(4) no
C20 C21 C26 C25 . . . . 178.1(2) no
C22 C21 C26 C25 . . . . -0.3(4) no
C21 C22 C23 C24 . . . . 0.0(5) no
C22 C23 C24 C25 . . . . 2.1(7) no
C23 C24 C25 C26 . . . . -3.2(6) no
C24 C25 C26 C21 . . . . 2.4(5) no

loop_
_cod_related_entry_id
_cod_related_entry_database
_cod_related_entry_code
1 ChemSpider 30655690
